data_2102479
loop_
_publ_author_name
'Llamas-Saiz, Antonio L.'

_publ_section_title
;
 Crystal structure of the supramolecular linear polymer formed by the
 self-assembly of mono-6-deoxy-6-adamantylamide-\b-cyclodextrin
;
_journal_issue 2
_journal_name_full 'Acta Crystallographica Section B'
_journal_page_first 204
_journal_page_last 210
_journal_paper_doi 10.1107/S0108768104003775
_journal_volume 60
_journal_year 2004
_chemical_formula_moiety 'C53 H85 N O35, C3 H7 N O, 15(H2 O)'
_chemical_formula_sum 'C56 H122 N2 O51'
_chemical_formula_weight 1639.56
_chemical_name_common 2003vt02vh02b
_chemical_name_systematic
;
 ?
;
_space_group_IT_number 19
_symmetry_cell_setting orthorhombic
_symmetry_space_group_name_Hall 'P 2ac 2ab'
_symmetry_space_group_name_H-M 'P 21 21 21'
_atom_sites_solution_hydrogens geom
_atom_sites_solution_primary direct
_atom_sites_solution_secondary difmap
_audit_creation_method 'WinGX routine CIF_UPDATE'
_cell_angle_alpha 90
_cell_angle_beta 90
_cell_angle_gamma 90
_cell_formula_units_Z 4
_cell_length_a 15.06870(10)
_cell_length_b 17.6502(2)
_cell_length_c 29.4386(3)
_cell_measurement_reflns_used 8125
_cell_measurement_temperature 100.00(10)
_cell_measurement_theta_max 74.51
_cell_measurement_theta_min 1.01
_cell_volume 7829.65(13)
_computing_cell_refinement 'HKL Scalepack (Otwinowski & Minor 1997)'
_computing_data_collection 'Collect (Nonius BV, 1997-2000)'
_computing_data_reduction 'HKL Denzo and Scalepack (Otwinowski & Minor 1997)'
_computing_molecular_graphics 'Ortep-3 for Windows (Farrugia, 1997)'
_computing_publication_material 'WinGX publication routines (Farrugia, 1999)'
_computing_structure_refinement 'SHELXL-97 (Sheldrick, 1997)'
_computing_structure_solution 'SIR-97 (Altomare et al., 1999)'
_diffrn_ambient_temperature 100.00(10)
_diffrn_measured_fraction_theta_full 0.985
_diffrn_measured_fraction_theta_max 0.985
_diffrn_measurement_device_type 'Bruker-Nonius kCCD2000'
_diffrn_measurement_method 'omega and phi scans'
_diffrn_radiation_monochromator graphite
_diffrn_radiation_type CuK\a
_diffrn_radiation_wavelength 1.5418
_diffrn_reflns_av_R_equivalents 0.063
_diffrn_reflns_limit_h_max 18
_diffrn_reflns_limit_h_min -17
_diffrn_reflns_limit_k_max 20
_diffrn_reflns_limit_k_min -21
_diffrn_reflns_limit_l_max 36
_diffrn_reflns_limit_l_min -36
_diffrn_reflns_number 83976
_diffrn_reflns_theta_full 72.35
_diffrn_reflns_theta_max 72.35
_diffrn_reflns_theta_min 3.29
_exptl_absorpt_coefficient_mu 1.071
_exptl_absorpt_correction_T_max 0.955
_exptl_absorpt_correction_T_min 0.731
_exptl_absorpt_correction_type multi-scan
_exptl_absorpt_process_details
;
        multi-scan from symmetry-related measurements
 Sortav (Blessing 1995)
;
_exptl_crystal_colour colourless
_exptl_crystal_density_diffrn 1.391
_exptl_crystal_density_method 'not measured'
_exptl_crystal_description plate
_exptl_crystal_F_000 3520
_exptl_crystal_size_max 0.63
_exptl_crystal_size_mid 0.2
_exptl_crystal_size_min 0.05
_refine_diff_density_max 1.10
_refine_diff_density_min -0.54
_refine_ls_abs_structure_details 'Flack H D (1983), Acta Cryst. A39, 876-881'
_refine_ls_abs_structure_Flack 0.0(2)
_refine_ls_extinction_coef 0.0028(2)
_refine_ls_extinction_expression Fc^*^=kFc[1+0.001xFc^2^\l^3^/sin(2\q)]^-1/4^
_refine_ls_extinction_method SHELXL
_refine_ls_goodness_of_fit_ref 1.05
_refine_ls_hydrogen_treatment mixed
_refine_ls_matrix_type full
_refine_ls_number_parameters 914
_refine_ls_number_reflns 15082
_refine_ls_number_restraints 0
_refine_ls_restrained_S_all 1.05
_refine_ls_R_factor_all 0.0887
_refine_ls_R_factor_gt 0.085
_refine_ls_shift/su_max -0.048
_refine_ls_shift/su_mean 0.004
_refine_ls_structure_factor_coef Fsqd
_refine_ls_weighting_details 'calc w=1/[\s^2^(Fo^2^)+(0.1598P)^2^+4.5528P] where P=(Fo^2^+2Fc^2^)/3'
_refine_ls_weighting_scheme calc
_refine_ls_wR_factor_gt 0.244
_refine_ls_wR_factor_ref 0.250
_reflns_number_gt 13779
_reflns_number_total 15082
_reflns_threshold_expression I>2\s(I)
_cod_data_source_file bm5006.cif
_cod_data_source_block I
_cod_database_code 2102479

loop_
_symmetry_equiv_pos_as_xyz
'x, y, z'
'-x+1/2, -y, z+1/2'
'x+1/2, -y+1/2, -z'
'-x, y+1/2, -z+1/2'

loop_
_atom_site_label
_atom_site_fract_x
_atom_site_fract_y
_atom_site_fract_z
_atom_site_U_iso_or_equiv
_atom_site_adp_type
_atom_site_calc_flag
_atom_site_refinement_flags
_atom_site_occupancy
_atom_site_disorder_assembly
_atom_site_disorder_group
_atom_site_type_symbol
O51 0.2683(2) 0.32625(18) 0.31491(11) 0.0458(7) Uani d . 1 . . O
C11 0.2340(3) 0.3881(3) 0.29048(16) 0.0442(9) Uani d . 1 . . C
H102 0.1725 0.3754 0.2802 0.053 Uiso calc R 1 . . H
C21 0.2301(3) 0.4584(3) 0.32045(16) 0.0455(9) Uani d . 1 . . C
H103 0.1894 0.4481 0.3465 0.055 Uiso calc R 1 . . H
C31 0.3223(3) 0.4763(3) 0.33916(16) 0.0452(9) Uani d . 1 . . C
H104 0.3621 0.489 0.313 0.054 Uiso calc R 1 . . H
C41 0.3604(3) 0.4069(3) 0.36343(15) 0.0427(9) Uani d . 1 . . C
H105 0.3264 0.3967 0.392 0.051 Uiso calc R 1 . . H
C51 0.3573(3) 0.3370(2) 0.33218(15) 0.0430(9) Uani d . 1 . . C
H106 0.4001 0.3432 0.3065 0.052 Uiso calc R 1 . . H
O41 0.28702(19) 0.40411(17) 0.25179(10) 0.0425(6) Uani d . 1 . . O
O21 0.1953(2) 0.5199(2) 0.29476(13) 0.0542(8) Uani d . 1 . . O
H108 0.1792 0.5546 0.3125 0.081 Uiso calc R 1 . . H
O31 0.3192(2) 0.54021(19) 0.36893(13) 0.0530(8) Uani d . 1 . . O
H109 0.288 0.5297 0.3917 0.079 Uiso calc R 1 . . H
C61 0.3792(4) 0.2659(3) 0.35905(17) 0.0509(10) Uani d . 1 A . C
H11A 0.4349 0.2744 0.3761 0.061 Uiso calc R 1 . . H
H11B 0.3314 0.2568 0.3814 0.061 Uiso calc R 1 . . H
N61 0.3892(3) 0.1993(2) 0.33093(14) 0.0533(9) Uani d . 1 . . N
H1AN 0.4337 0.1992 0.3116 0.064 Uiso calc PR 0.506(15) A 1 H
H1BN 0.4129 0.2052 0.3038 0.064 Uiso d PR 0.494(15) A 2 H
C112 0.3407(8) 0.1414(6) 0.3314(4) 0.046(2) Uiso d P 0.506(15) A 1 C
O113 0.2686(6) 0.1395(5) 0.3506(3) 0.064(3) Uiso d P 0.506(15) A 1 O
C912 0.3635(9) 0.1280(7) 0.3436(5) 0.058(3) Uiso d P 0.494(15) A 2 C
O913 0.3211(12) 0.1149(9) 0.3783(6) 0.127(6) Uiso d P 0.494(15) A 2 O
C114 0.3781(3) 0.0662(3) 0.30839(18) 0.0533(11) Uani d . 1 . . C
C115 0.3500(3) -0.0056(3) 0.33257(17) 0.0510(10) Uani d . 1 A . C
H11C 0.2852 -0.0044 0.338 0.061 Uiso calc R 1 . . H
H11D 0.3802 -0.0087 0.3624 0.061 Uiso calc R 1 . . H
C116 0.3734(4) -0.0751(3) 0.30408(18) 0.0540(11) Uani d . 1 . . C
H116 0.3539 -0.1217 0.3205 0.065 Uiso calc R 1 A . H
C117 0.3243(3) -0.0704(3) 0.2579(2) 0.0573(12) Uani d . 1 A . C
H11E 0.339 -0.1152 0.2391 0.069 Uiso calc R 1 . . H
H11F 0.2594 -0.0697 0.2629 0.069 Uiso calc R 1 . . H
C118 0.3535(4) 0.0023(3) 0.23346(18) 0.0577(12) Uani d . 1 . . C
H118 0.3227 0.006 0.2035 0.069 Uiso calc R 1 A . H
C119 0.3316(4) 0.0718(3) 0.26217(18) 0.0568(12) Uani d . 1 A . C
H11G 0.2666 0.0751 0.2667 0.068 Uiso calc R 1 . . H
H11H 0.3513 0.1182 0.2462 0.068 Uiso calc R 1 . . H
C120 0.4786(4) 0.0637(4) 0.3009(2) 0.0654(15) Uani d . 1 A . C
H12A 0.5095 0.0605 0.3305 0.078 Uiso calc R 1 . . H
H12B 0.4984 0.1104 0.2853 0.078 Uiso calc R 1 . . H
C121 0.5020(3) -0.0066(3) 0.27149(18) 0.0535(11) Uani d . 1 . . C
H121 0.5675 -0.0082 0.2664 0.064 Uiso calc R 1 A . H
C122 0.4729(4) -0.0787(3) 0.2963(2) 0.0608(13) Uani d . 1 A . C
H12C 0.4878 -0.1238 0.2777 0.073 Uiso calc R 1 . . H
H12D 0.5043 -0.0829 0.3257 0.073 Uiso calc R 1 . . H
C123 0.4551(4) -0.0014(3) 0.22592(18) 0.0570(12) Uani d . 1 A . C
H12E 0.47 -0.0462 0.2072 0.068 Uiso calc R 1 . . H
H12F 0.4751 0.0445 0.2095 0.068 Uiso calc R 1 . . H
O52 0.2516(2) 0.32133(19) 0.13800(10) 0.0453(7) Uani d . 1 . . O
C12 0.2666(3) 0.3875(3) 0.11143(16) 0.0478(10) Uani d . 1 . . C
H202 0.2396 0.38 0.0807 0.057 Uiso calc R 1 . . H
C22 0.2233(3) 0.4560(3) 0.13393(17) 0.0520(11) Uani d . 1 . . C
H203 0.1581 0.4462 0.1364 0.062 Uiso calc R 1 . . H
C32 0.2605(3) 0.4664(3) 0.18144(17) 0.0481(10) Uani d . 1 . . C
H204 0.3254 0.4776 0.1795 0.058 Uiso calc R 1 . . H
C42 0.2466(3) 0.3947(3) 0.20784(15) 0.0425(9) Uani d . 1 . . C
H205 0.1815 0.3859 0.2118 0.051 Uiso calc R 1 . . H
C52 0.2872(3) 0.3272(3) 0.18362(14) 0.0414(8) Uani d . 1 . . C
H206 0.353 0.3336 0.1821 0.05 Uiso calc R 1 . . H
O42 0.35744(19) 0.40321(18) 0.10623(10) 0.0430(6) Uani d . 1 . . O
O22 0.2362(3) 0.5216(2) 0.10668(15) 0.0708(12) Uani d . 1 . . O
H208 0.2838 0.5173 0.092 0.106 Uiso calc R 1 . . H
O32 0.2162(3) 0.5280(2) 0.20268(15) 0.0625(10) Uani d . 1 . . O
H209 0.2377 0.5349 0.2287 0.094 Uiso calc R 1 . . H
C62 0.2656(3) 0.2520(3) 0.20589(16) 0.0454(9) Uani d . 1 . . C
H21A 0.2889 0.2101 0.187 0.055 Uiso calc R 1 . . H
H21B 0.2948 0.2493 0.236 0.055 Uiso calc R 1 . . H
O62 0.1706(2) 0.24318(19) 0.21138(12) 0.0489(7) Uani d . 1 . . O
H211 0.1579 0.1969 0.2125 0.073 Uiso calc R 1 . . H
O53 0.51349(19) 0.33180(17) 0.01983(10) 0.0412(6) Uani d . 1 . . O
C13 0.5625(3) 0.3992(2) 0.01383(14) 0.0384(8) Uani d . 1 . . C
H302 0.5971 0.3953 -0.0151 0.046 Uiso calc R 1 . . H
C23 0.5011(3) 0.4669(2) 0.01070(14) 0.0390(8) Uani d . 1 . . C
H303 0.4598 0.4586 -0.0154 0.047 Uiso calc R 1 . . H
C33 0.4459(3) 0.4724(2) 0.05416(15) 0.0414(8) Uani d . 1 . . C
H304 0.4866 0.482 0.0804 0.05 Uiso calc R 1 . . H
C43 0.3969(3) 0.3985(2) 0.06213(14) 0.0394(8) Uani d . 1 . . C
H305 0.3495 0.3922 0.0387 0.047 Uiso calc R 1 . . H
C53 0.4601(3) 0.3307(2) 0.06053(14) 0.0397(8) Uani d . 1 . . C
H306 0.5002 0.3328 0.0876 0.048 Uiso calc R 1 . . H
O43 0.62266(17) 0.41201(16) 0.05029(9) 0.0379(6) Uani d . 1 . . O
O23 0.5499(2) 0.53397(18) 0.00242(11) 0.0479(7) Uani d . 1 . . O
H308 0.5446 0.5463 -0.025 0.072 Uiso calc R 1 . . H
O33 0.3846(2) 0.53305(18) 0.05095(12) 0.0478(7) Uani d . 1 . . O
H309 0.4116 0.5744 0.054 0.072 Uiso calc R 1 . . H
C63 0.4131(3) 0.2564(3) 0.06022(18) 0.0480(10) Uani d . 1 . . C
H31A 0.3726 0.2531 0.0866 0.058 Uiso calc R 1 . . H
H31B 0.3772 0.2516 0.0322 0.058 Uiso calc R 1 . . H
O63 0.4771(2) 0.19690(18) 0.06219(13) 0.0516(8) Uani d . 1 . . O
H311 0.455 0.1593 0.0756 0.077 Uiso calc R 1 . . H
O54 0.83912(19) 0.32858(19) 0.07667(11) 0.0459(7) Uani d . 1 . . O
C14 0.8875(3) 0.3964(3) 0.08302(14) 0.0439(9) Uani d . 1 . . C
H402 0.9524 0.3853 0.0813 0.053 Uiso calc R 1 . . H
C24 0.8632(3) 0.4541(3) 0.04660(15) 0.0447(9) Uani d . 1 . . C
H403 0.8771 0.4316 0.0163 0.054 Uiso calc R 1 . . H
C34 0.7647(3) 0.4696(3) 0.04860(14) 0.0396(8) Uani d . 1 . . C
H404 0.7502 0.4913 0.0791 0.048 Uiso calc R 1 . . H
C44 0.7144(2) 0.3960(2) 0.04285(13) 0.0381(8) Uani d . 1 . . C
H405 0.7233 0.3758 0.0115 0.046 Uiso calc R 1 . . H
C054 0.7448(3) 0.3377(3) 0.07788(15) 0.0421(9) Uani d . 1 . . C
H406 0.7276 0.3562 0.1088 0.051 Uiso calc R 1 . . H
O44 0.8675(2) 0.4273(2) 0.12617(10) 0.0520(8) Uani d . 1 . . O
O24 0.9153(2) 0.5212(2) 0.05201(12) 0.0520(8) Uani d . 1 . . O
H408 0.9695 0.5098 0.0513 0.078 Uiso calc R 1 . . H
O34 0.7382(2) 0.52261(18) 0.01444(10) 0.0436(6) Uani d . 1 . . O
H409 0.6826 0.5265 0.0144 0.065 Uiso calc R 1 . . H
C64 0.7068(3) 0.2601(3) 0.07142(17) 0.0493(10) Uani d . 1 . . C
H41A 0.7237 0.2272 0.0973 0.059 Uiso calc R 1 . . H
H41B 0.6413 0.2629 0.0702 0.059 Uiso calc R 1 . . H
O64 0.7410(2) 0.2284(2) 0.02914(12) 0.0544(8) Uani d . 1 . . O
H411 0.6997 0.2069 0.015 0.082 Uiso calc R 1 . . H
O55 1.01769(18) 0.41326(17) 0.22387(9) 0.0392(6) Uani d . 1 . . O
C15 1.0010(3) 0.4844(3) 0.24403(15) 0.0409(9) Uani d . 1 . . C
H502 1.0512 0.4971 0.2649 0.049 Uiso calc R 1 . . H
C25 0.9937(3) 0.5464(2) 0.20761(15) 0.0452(9) Uani d . 1 . . C
H503 1.0517 0.55 0.1913 0.054 Uiso calc R 1 . . H
C35 0.9223(4) 0.5259(3) 0.17359(16) 0.0538(11) Uani d . 1 . . C
H504 0.8635 0.5256 0.1893 0.065 Uiso calc R 1 . . H
C45 0.9405(3) 0.4472(2) 0.15478(15) 0.0416(8) Uani d . 1 . . C
H505 0.9963 0.4481 0.1365 0.05 Uiso calc R 1 . . H
C55 0.9494(3) 0.3894(3) 0.19298(13) 0.0397(8) Uani d . 1 . . C
H506 0.8919 0.3865 0.2098 0.048 Uiso calc R 1 . . H
O45 0.92158(18) 0.48354(17) 0.26912(9) 0.0384(6) Uani d . 1 . . O
O25 0.9757(3) 0.6179(2) 0.22876(13) 0.0609(9) Uani d . 1 . . O
H508 0.9619 0.6498 0.2088 0.091 Uiso calc R 1 . . H
O35 0.9197(4) 0.5794(2) 0.13797(13) 0.0884(17) Uani d . 1 . . O
H509 0.8771 0.6093 0.1421 0.133 Uiso calc R 1 . . H
C65 0.9737(3) 0.3115(3) 0.17651(16) 0.0454(9) Uani d . 1 . . C
H51A 0.9832 0.2779 0.203 0.055 Uiso calc R 1 . . H
H51B 0.9237 0.2906 0.1586 0.055 Uiso calc R 1 . . H
O65 1.0520(2) 0.31164(19) 0.14902(11) 0.0479(7) Uani d . 1 . . O
H511 1.0962 0.3009 0.1652 0.072 Uiso calc R 1 . . H
O56 0.87668(19) 0.41051(17) 0.38393(10) 0.0401(6) Uani d . 1 . . O
C16 0.8244(3) 0.4722(2) 0.39979(15) 0.0411(8) Uani d . 1 . . C
H602 0.8199 0.4695 0.4336 0.049 Uiso calc R 1 . . H
C26 0.8665(3) 0.5468(2) 0.38637(14) 0.0406(9) Uani d . 1 . . C
H603 0.9264 0.5506 0.4008 0.049 Uiso calc R 1 . . H
C36 0.8768(3) 0.5516(2) 0.33520(14) 0.0386(8) Uani d . 1 . . C
H604 0.8165 0.5524 0.321 0.046 Uiso calc R 1 . . H
C46 0.9270(3) 0.4828(2) 0.31779(13) 0.0371(8) Uani d . 1 . . C
H605 0.9906 0.4861 0.3274 0.045 Uiso calc R 1 . . H
C56 0.8868(3) 0.4087(2) 0.33514(14) 0.0400(8) Uani d . 1 . . C
H606 0.8269 0.4022 0.3211 0.048 Uiso calc R 1 . . H
O46 0.73828(18) 0.46885(16) 0.38083(10) 0.0388(6) Uani d . 1 . . O
O26 0.8111(2) 0.60633(18) 0.40343(12) 0.0488(7) Uani d . 1 . . O
H608 0.8423 0.6447 0.4089 0.059 Uiso calc R 1 . . H
O36 0.9227(2) 0.61926(18) 0.32270(12) 0.0484(7) Uani d . 1 . . O
H609 0.9699 0.6227 0.3378 0.073 Uiso calc R 1 . . H
C66 0.9417(3) 0.3392(3) 0.32488(15) 0.0440(9) Uani d . 1 . . C
H61A 0.9129 0.2936 0.3378 0.053 Uiso calc R 1 . . H
H61B 0.947 0.3323 0.2916 0.053 Uiso calc R 1 . . H
O66 1.0280(2) 0.34913(19) 0.34459(12) 0.0496(7) Uani d . 1 . . O
H611 1.0623 0.3152 0.335 0.074 Uiso calc R 1 . . H
O57 0.5481(2) 0.35328(17) 0.41761(11) 0.0451(7) Uani d . 1 . . O
C17 0.4814(3) 0.4106(3) 0.41821(15) 0.0424(9) Uani d . 1 . . C
H702 0.4308 0.3934 0.4376 0.051 Uiso calc R 1 . . H
C27 0.5192(3) 0.4837(3) 0.43769(15) 0.0440(9) Uani d . 1 . . C
H703 0.5389 0.474 0.4696 0.053 Uiso calc R 1 . . H
C37 0.5990(3) 0.5079(2) 0.40991(14) 0.0376(8) Uani d . 1 . . C
H704 0.5799 0.5188 0.3781 0.045 Uiso calc R 1 . . H
C47 0.6667(3) 0.4444(2) 0.40962(15) 0.0411(9) Uani d . 1 . . C
H705 0.689 0.4348 0.4411 0.049 Uiso calc R 1 . . H
C57 0.6249(3) 0.3729(2) 0.39019(16) 0.0443(9) Uani d . 1 . . C
H706 0.6066 0.3817 0.358 0.053 Uiso calc R 1 . . H
O47 0.45047(19) 0.42487(17) 0.37399(10) 0.0415(6) Uani d . 1 . . O
O27 0.4523(2) 0.54120(19) 0.43818(11) 0.0481(7) Uani d . 1 . . O
H708 0.4135 0.5311 0.4186 0.072 Uiso calc R 1 . . H
O37 0.63420(19) 0.57514(17) 0.42980(11) 0.0428(6) Uani d . 1 . . O
H709 0.6865 0.5816 0.4208 0.064 Uiso calc R 1 . . H
C67 0.6842(3) 0.3048(3) 0.3931(2) 0.0544(11) Uani d . 1 . . C
H71A 0.7418 0.3166 0.3785 0.065 Uiso calc R 1 . . H
H71B 0.6958 0.2929 0.4254 0.065 Uiso calc R 1 . . H
O67 0.6465(3) 0.2406(2) 0.37178(18) 0.0720(11) Uani d . 1 . . O
H711 0.6209 0.2137 0.3913 0.108 Uiso calc R 1 . . H
O1 0.4799(6) 0.2402(5) 0.2506(3) 0.135(3) Uiso d . 1 . . O
C2 0.5620(7) 0.2319(6) 0.2470(4) 0.106(3) Uiso d . 1 . . C
H2 0.5962 0.2369 0.274 0.127 Uiso calc R 1 . . H
N3 0.6059(5) 0.2166(4) 0.2085(3) 0.0967(19) Uiso d . 1 . . N
C4 0.6975(7) 0.2070(6) 0.2047(4) 0.111(3) Uiso d . 1 . . C
H4A 0.7241 0.2061 0.2351 0.167 Uiso calc R 1 . . H
H4B 0.7227 0.249 0.1872 0.167 Uiso calc R 1 . . H
H4C 0.7101 0.159 0.1892 0.167 Uiso calc R 1 . . H
C5 0.5515(8) 0.2073(6) 0.1658(4) 0.116(3) Uiso d . 1 . . C
H5A 0.4884 0.2123 0.1731 0.173 Uiso calc R 1 . . H
H5B 0.5626 0.1572 0.1527 0.173 Uiso calc R 1 . . H
H5C 0.5683 0.2465 0.1438 0.173 Uiso calc R 1 . . H
O1W 1.0651(2) 0.21632(18) 0.07660(11) 0.0497(7) Uiso d . 1 . . O
O2W 0.5909(2) 0.17237(19) -0.01081(12) 0.0531(8) Uiso d . 1 . . O
O3W 0.4408(3) 0.5997(2) -0.06552(15) 0.0697(10) Uiso d . 1 . . O
O4W 0.8893(3) 0.1560(2) 0.06826(14) 0.0628(9) Uiso d . 1 . . O
O5W 0.1872(3) 0.5157(3) 0.43112(15) 0.0731(11) Uiso d . 1 . . O
O6W 1.0936(3) 0.4773(3) 0.04337(16) 0.0740(11) Uiso d . 1 . . O
O7W 0.1047(3) 0.6291(3) 0.33936(16) 0.0737(11) Uiso d . 1 . . O
O8W 0.7778(4) 0.1765(3) 0.32197(18) 0.0847(13) Uiso d . 1 . . O
O9W 0.1262(4) 0.2283(3) 0.3083(2) 0.0938(15) Uiso d . 1 . . O
O10W 0.4601(5) 0.6714(4) 0.0674(2) 0.1091(18) Uiso d . 1 . . O
O11W 0.7580(5) 0.6686(5) 0.0503(3) 0.124(2) Uiso d . 1 . . O
O12W 1.1140(6) 0.6976(5) 0.2472(3) 0.129(2) Uiso d . 1 . . O
O13W 0.1041(6) 0.6372(5) 0.1108(3) 0.138(3) Uiso d . 1 . . O
O14W 0.2165(8) 0.5587(6) -0.0058(4) 0.120(4) Uiso d P 0.688(13) B 1 O
O15W 0.5938(7) 0.7309(6) 0.0209(4) 0.130(4) Uiso d P 0.759(14) C 1 O
O16W 0.8239(10) 0.8036(8) 0.0154(5) 0.069(4) Uiso d P 0.312(13) B 2 O
O17W 0.5535(13) 0.7879(10) -0.0432(6) 0.070(6) Uiso d P 0.241(14) C 2 O

loop_
_atom_site_aniso_label
_atom_site_aniso_U_11
_atom_site_aniso_U_22
_atom_site_aniso_U_33
_atom_site_aniso_U_12
_atom_site_aniso_U_13
_atom_site_aniso_U_23
O51 0.0414(15) 0.0461(15) 0.0498(17) -0.0073(13) 0.0030(13) 0.0002(13)
C11 0.036(2) 0.052(2) 0.045(2) -0.0017(17) 0.0033(17) 0.0001(18)
C21 0.038(2) 0.050(2) 0.049(2) -0.0024(17) 0.0031(18) -0.0037(18)
C31 0.036(2) 0.048(2) 0.052(2) 0.0021(17) 0.0011(18) -0.0091(19)
C41 0.037(2) 0.050(2) 0.041(2) -0.0041(17) 0.0040(16) -0.0047(17)
C51 0.043(2) 0.046(2) 0.041(2) -0.0039(17) 0.0003(17) 0.0006(17)
O41 0.0351(14) 0.0486(15) 0.0439(15) -0.0018(12) 0.0048(12) -0.0014(12)
O21 0.0425(16) 0.0537(17) 0.066(2) 0.0065(14) -0.0081(15) -0.0105(15)
O31 0.0488(18) 0.0502(17) 0.060(2) 0.0019(14) -0.0006(15) -0.0123(15)
C61 0.060(3) 0.041(2) 0.052(2) -0.0037(19) -0.003(2) 0.0018(18)
N61 0.065(3) 0.047(2) 0.048(2) 0.0004(18) 0.0034(19) 0.0035(16)
C114 0.051(3) 0.049(2) 0.060(3) -0.007(2) 0.007(2) -0.005(2)
C115 0.044(2) 0.063(3) 0.047(2) -0.001(2) 0.0052(19) 0.001(2)
C116 0.051(3) 0.055(3) 0.056(3) 0.002(2) 0.007(2) 0.010(2)
C117 0.045(2) 0.060(3) 0.066(3) -0.001(2) 0.002(2) -0.012(2)
C118 0.056(3) 0.072(3) 0.046(2) 0.011(2) -0.003(2) 0.001(2)
C119 0.054(3) 0.062(3) 0.054(3) 0.017(2) 0.013(2) 0.010(2)
C120 0.047(3) 0.075(3) 0.073(4) -0.016(2) 0.014(2) -0.017(3)
C121 0.040(2) 0.067(3) 0.053(3) 0.002(2) 0.0044(19) -0.002(2)
C122 0.058(3) 0.069(3) 0.055(3) 0.012(3) -0.001(2) 0.003(2)
C123 0.053(3) 0.067(3) 0.051(3) 0.009(2) 0.006(2) 0.001(2)
O52 0.0362(14) 0.0585(17) 0.0411(15) -0.0062(13) -0.0021(12) 0.0036(13)
C12 0.036(2) 0.064(3) 0.043(2) -0.0024(19) -0.0022(17) 0.0109(19)
C22 0.038(2) 0.064(3) 0.054(3) 0.012(2) 0.0003(19) 0.016(2)
C32 0.036(2) 0.048(2) 0.060(3) 0.0082(17) 0.0108(19) 0.003(2)
C42 0.0292(18) 0.053(2) 0.045(2) 0.0030(16) -0.0040(16) 0.0038(18)
C52 0.0353(19) 0.050(2) 0.038(2) 0.0016(17) -0.0030(16) 0.0002(17)
O42 0.0314(13) 0.0554(16) 0.0422(15) 0.0019(12) 0.0008(12) 0.0025(13)
O22 0.061(2) 0.076(2) 0.075(2) 0.0320(19) 0.0270(19) 0.036(2)
O32 0.059(2) 0.0461(17) 0.082(3) 0.0147(16) 0.0246(19) 0.0099(17)
C62 0.041(2) 0.048(2) 0.047(2) 0.0001(17) -0.0023(18) -0.0003(18)
O62 0.0419(16) 0.0529(17) 0.0519(17) -0.0046(13) 0.0065(13) -0.0018(14)
O53 0.0348(13) 0.0450(15) 0.0437(15) -0.0024(11) 0.0005(11) -0.0006(12)
C13 0.0331(18) 0.045(2) 0.0375(19) -0.0010(16) -0.0017(15) -0.0015(15)
C23 0.0347(19) 0.043(2) 0.039(2) 0.0000(16) -0.0028(15) 0.0061(15)
C33 0.0340(19) 0.045(2) 0.045(2) 0.0079(16) 0.0013(16) 0.0031(17)
C43 0.0311(18) 0.046(2) 0.041(2) 0.0029(16) -0.0008(15) 0.0023(16)
C53 0.0307(18) 0.048(2) 0.040(2) 0.0014(16) 0.0029(15) 0.0008(16)
O43 0.0281(12) 0.0496(15) 0.0359(13) 0.0018(11) -0.0034(11) -0.0019(11)
O23 0.0453(16) 0.0461(15) 0.0522(17) -0.0026(13) 0.0003(14) 0.0081(13)
O33 0.0420(15) 0.0448(15) 0.0567(18) 0.0068(13) 0.0015(14) 0.0041(14)
C63 0.041(2) 0.043(2) 0.059(3) 0.0027(17) -0.0013(19) 0.0016(19)
O63 0.0419(16) 0.0460(16) 0.067(2) 0.0019(13) 0.0034(15) 0.0043(14)
O54 0.0318(14) 0.0604(17) 0.0457(16) 0.0031(13) -0.0025(12) -0.0015(14)
C14 0.0298(18) 0.064(3) 0.038(2) 0.0089(18) 0.0017(16) -0.0072(18)
C24 0.0333(19) 0.061(2) 0.040(2) 0.0003(18) 0.0023(16) -0.0051(18)
C34 0.0321(18) 0.055(2) 0.0323(18) 0.0016(16) -0.0009(15) 0.0040(16)
C44 0.0276(17) 0.054(2) 0.0331(18) 0.0021(16) -0.0005(14) 0.0027(16)
C054 0.0318(19) 0.053(2) 0.041(2) 0.0093(17) 0.0017(16) 0.0065(17)
O44 0.0347(15) 0.086(2) 0.0358(15) 0.0123(15) -0.0038(12) -0.0127(15)
O24 0.0360(15) 0.070(2) 0.0500(17) -0.0112(14) 0.0018(13) -0.0088(15)
O34 0.0406(15) 0.0500(16) 0.0402(15) -0.0020(13) -0.0025(12) 0.0089(12)
C64 0.041(2) 0.055(2) 0.052(2) 0.0084(19) 0.0047(19) 0.007(2)
O64 0.0466(17) 0.0586(19) 0.058(2) 0.0057(15) 0.0047(15) -0.0029(15)
O55 0.0313(13) 0.0492(15) 0.0371(14) 0.0037(11) -0.0039(11) -0.0047(11)
C15 0.0323(18) 0.048(2) 0.042(2) -0.0025(16) -0.0004(15) -0.0023(17)
C25 0.054(2) 0.040(2) 0.041(2) 0.0012(17) 0.0067(19) -0.0034(17)
C35 0.065(3) 0.058(3) 0.038(2) 0.018(2) -0.008(2) 0.0009(19)
C45 0.0362(19) 0.048(2) 0.040(2) 0.0073(16) -0.0046(16) -0.0028(16)
C55 0.0326(18) 0.056(2) 0.0301(17) -0.0035(17) -0.0006(15) -0.0040(16)
O45 0.0310(13) 0.0521(15) 0.0321(13) -0.0003(11) 0.0015(10) -0.0008(11)
O25 0.082(3) 0.0423(17) 0.058(2) 0.0028(17) 0.0091(19) -0.0028(14)
O35 0.164(5) 0.061(2) 0.0403(18) 0.051(3) -0.007(2) 0.0031(16)
C65 0.041(2) 0.049(2) 0.047(2) -0.0038(17) -0.0003(18) -0.0065(18)
O65 0.0417(15) 0.0608(18) 0.0412(16) 0.0073(14) 0.0034(13) -0.0046(13)
O56 0.0371(14) 0.0454(15) 0.0377(14) 0.0060(12) 0.0001(11) -0.0027(11)
C16 0.0357(19) 0.046(2) 0.041(2) 0.0029(16) 0.0024(16) -0.0092(17)
C26 0.0347(19) 0.049(2) 0.038(2) 0.0008(16) 0.0037(16) -0.0077(16)
C36 0.0346(19) 0.043(2) 0.039(2) -0.0005(15) 0.0027(15) -0.0047(15)
C46 0.0355(18) 0.046(2) 0.0297(17) 0.0031(16) -0.0012(14) -0.0032(15)
C56 0.038(2) 0.045(2) 0.0365(19) 0.0005(16) 0.0009(16) -0.0041(16)
O46 0.0328(13) 0.0463(14) 0.0372(14) 0.0011(11) 0.0017(11) -0.0006(11)
O26 0.0453(16) 0.0469(16) 0.0544(18) -0.0003(13) 0.0099(14) -0.0123(13)
O36 0.0457(16) 0.0442(15) 0.0554(18) -0.0011(13) 0.0063(14) -0.0002(13)
C66 0.041(2) 0.047(2) 0.044(2) 0.0000(17) 0.0015(17) -0.0019(17)
O66 0.0443(16) 0.0526(17) 0.0519(17) 0.0078(13) -0.0031(14) -0.0068(14)
O57 0.0406(15) 0.0456(15) 0.0492(16) -0.0004(12) 0.0102(13) 0.0002(12)
C17 0.0353(19) 0.051(2) 0.041(2) -0.0006(17) 0.0046(16) 0.0008(17)
C27 0.039(2) 0.049(2) 0.044(2) -0.0006(17) 0.0041(17) -0.0073(17)
C37 0.0305(17) 0.044(2) 0.0383(19) 0.0018(15) 0.0013(15) -0.0049(15)
C47 0.0344(19) 0.047(2) 0.042(2) -0.0001(16) 0.0027(16) -0.0006(17)
C57 0.041(2) 0.043(2) 0.049(2) -0.0010(17) 0.0068(18) -0.0034(17)
O47 0.0348(14) 0.0501(15) 0.0395(14) -0.0016(12) 0.0014(11) 0.0004(12)
O27 0.0379(15) 0.0551(17) 0.0512(17) 0.0035(13) 0.0043(13) -0.0133(14)
O37 0.0353(14) 0.0423(14) 0.0508(16) 0.0001(11) 0.0007(12) -0.0089(12)
C67 0.043(2) 0.045(2) 0.075(3) 0.0035(19) 0.010(2) -0.008(2)
O67 0.069(2) 0.0471(18) 0.100(3) -0.0046(17) 0.022(2) -0.011(2)

loop_
_atom_type_symbol
_atom_type_description
_atom_type_scat_dispersion_real
_atom_type_scat_dispersion_imag
_atom_type_scat_source
C C 0.0181 0.0091 'International Tables Vol C Tables 4.2.6.8 and 6.1.1.4'
H H 0 0 'International Tables Vol C Tables 4.2.6.8 and 6.1.1.4'
N N 0.0311 0.018 'International Tables Vol C Tables 4.2.6.8 and 6.1.1.4'
O O 0.0492 0.0322 'International Tables Vol C Tables 4.2.6.8 and 6.1.1.4'

loop_
_geom_angle_atom_site_label_1
_geom_angle_atom_site_label_2
_geom_angle_atom_site_label_3
_geom_angle
C11 O51 C51 114.8(3)
O51 C11 O41 111.0(3)
O51 C11 C21 110.5(4)
O41 C11 C21 108.9(3)
O51 C11 H102 108.8
O41 C11 H102 108.8
C21 C11 H102 108.8
O21 C21 C11 109.1(4)
O21 C21 C31 111.7(4)
C11 C21 C31 110.1(4)
O21 C21 H103 108.6
C11 C21 H103 108.6
C31 C21 H103 108.6
O31 C31 C21 110.8(3)
O31 C31 C41 111.0(4)
C21 C31 C41 110.1(4)
O31 C31 H104 108.3
C21 C31 H104 108.3
C41 C31 H104 108.3
O47 C41 C31 106.2(3)
O47 C41 C51 109.7(3)
C31 C41 C51 110.6(4)
O47 C41 H105 110.1
C31 C41 H105 110.1
C51 C41 H105 110.1
O51 C51 C61 106.0(4)
O51 C51 C41 110.0(3)
C61 C51 C41 110.1(4)
O51 C51 H106 110.2
C61 C51 H106 110.2
C41 C51 H106 110.2
C11 O41 C42 117.4(3)
C21 O21 H108 109.5
C31 O31 H109 109.5
N61 C61 C51 113.4(4)
N61 C61 H11A 108.9
C51 C61 H11A 108.9
N61 C61 H11B 108.9
C51 C61 H11B 108.9
H11A C61 H11B 107.7
C112 N61 C61 126.4(6)
C912 N61 C61 124.2(6)
C112 N61 H1AN 116.8
C912 N61 H1AN 113.1
C61 N61 H1AN 116.8
C112 N61 H1BN 110.1
C912 N61 H1BN 118.2
C61 N61 H1BN 117.6
O113 C112 N61 123.0(9)
O113 C112 C114 119.2(8)
N61 C112 C114 117.8(8)
O913 C912 N61 123.3(13)
O913 C912 C114 120.5(12)
N61 C912 C114 115.6(9)
C115 C114 C912 103.8(6)
C115 C114 C120 108.7(5)
C912 C114 C120 105.2(6)
C115 C114 C119 110.0(4)
C912 C114 C119 119.5(7)
C120 C114 C119 109.1(5)
C115 C114 C112 113.4(5)
C120 C114 C112 115.8(5)
C119 C114 C112 99.3(6)
C114 C115 C116 110.4(4)
C114 C115 H11C 109.6
C116 C115 H11C 109.6
C114 C115 H11D 109.6
C116 C115 H11D 109.6
H11C C115 H11D 108.1
C122 C116 C115 110.2(5)
C122 C116 C117 109.9(4)
C115 C116 C117 109.2(4)
C122 C116 H116 109.2
C115 C116 H116 109.2
C117 C116 H116 109.2
C118 C117 C116 108.6(4)
C118 C117 H11E 110
C116 C117 H11E 110
C118 C117 H11F 110
C116 C117 H11F 110
H11E C117 H11F 108.4
C119 C118 C117 110.5(4)
C119 C118 C123 109.1(5)
C117 C118 C123 108.4(4)
C119 C118 H118 109.6
C117 C118 H118 109.6
C123 C118 H118 109.6
C118 C119 C114 109.9(4)
C118 C119 H11G 109.7
C114 C119 H11G 109.7
C118 C119 H11H 109.7
C114 C119 H11H 109.7
H11G C119 H11H 108.2
C114 C120 C121 109.1(4)
C114 C120 H12A 109.9
C121 C120 H12A 109.9
C114 C120 H12B 109.9
C121 C120 H12B 109.9
H12A C120 H12B 108.3
C123 C121 C122 109.8(5)
C123 C121 C120 109.8(5)
C122 C121 C120 109.5(4)
C123 C121 H121 109.3
C122 C121 H121 109.3
C120 C121 H121 109.3
C116 C122 C121 108.6(4)
C116 C122 H12C 110
C121 C122 H12C 110
C116 C122 H12D 110
C121 C122 H12D 110
H12C C122 H12D 108.4
C121 C123 C118 109.6(4)
C121 C123 H12E 109.7
C118 C123 H12E 109.7
C121 C123 H12F 109.7
C118 C123 H12F 109.7
H12E C123 H12F 108.2
C12 O52 C52 113.1(3)
O42 C12 O52 112.1(4)
O42 C12 C22 107.9(4)
O52 C12 C22 110.1(4)
O42 C12 H202 108.9
O52 C12 H202 108.9
C22 C12 H202 108.9
O22 C22 C32 111.7(5)
O22 C22 C12 110.0(4)
C32 C22 C12 109.8(4)
O22 C22 H203 108.4
C32 C22 H203 108.4
C12 C22 H203 108.4
O32 C32 C42 110.6(4)
O32 C32 C22 109.0(4)
C42 C32 C22 108.9(4)
O32 C32 H204 109.4
C42 C32 H204 109.4
C22 C32 H204 109.4
O41 C42 C32 108.0(4)
O41 C42 C52 110.0(3)
C32 C42 C52 111.3(4)
O41 C42 H205 109.1
C32 C42 H205 109.1
C52 C42 H205 109.1
O52 C52 C62 105.0(3)
O52 C52 C42 110.0(3)
C62 C52 C42 113.5(4)
O52 C52 H206 109.4
C62 C52 H206 109.4
C42 C52 H206 109.4
C12 O42 C43 119.5(3)
C22 O22 H208 109.5
C32 O32 H209 109.5
O62 C62 C52 110.7(4)
O62 C62 H21A 109.5
C52 C62 H21A 109.5
O62 C62 H21B 109.5
C52 C62 H21B 109.5
H21A C62 H21B 108.1
C62 O62 H211 109.5
C13 O53 C53 114.0(3)
O53 C13 O43 111.9(3)
O53 C13 C23 110.6(3)
O43 C13 C23 108.1(3)
O53 C13 H302 108.7
O43 C13 H302 108.7
C23 C13 H302 108.7
O23 C23 C13 110.7(3)
O23 C23 C33 111.9(4)
C13 C23 C33 109.4(3)
O23 C23 H303 108.2
C13 C23 H303 108.2
C33 C23 H303 108.3
O33 C33 C43 110.1(3)
O33 C33 C23 110.3(3)
C43 C33 C23 109.8(4)
O33 C33 H304 108.9
C43 C33 H304 108.9
C23 C33 H304 108.9
O42 C43 C33 107.0(3)
O42 C43 C53 109.4(3)
C33 C43 C53 111.4(3)
O42 C43 H305 109.7
C33 C43 H305 109.7
C53 C43 H305 109.7
O53 C53 C63 105.7(4)
O53 C53 C43 111.3(3)
C63 C53 C43 113.1(3)
O53 C53 H306 108.9
C63 C53 H306 108.9
C43 C53 H306 108.9
C13 O43 C44 118.0(3)
C23 O23 H308 109.5
C33 O33 H309 109.5
O63 C63 C53 109.0(4)
O63 C63 H31A 109.9
C53 C63 H31A 109.9
O63 C63 H31B 109.9
C53 C63 H31B 109.9
H31A C63 H31B 108.3
C63 O63 H311 109.5
C14 O54 C054 114.4(3)
O44 C14 O54 109.6(4)
O44 C14 C24 108.9(4)
O54 C14 C24 110.4(3)
O44 C14 H402 109.3
O54 C14 H402 109.3
C24 C14 H402 109.3
O24 C24 C34 112.7(4)
O24 C24 C14 110.1(4)
C34 C24 C14 109.3(3)
O24 C24 H403 108.3
C34 C24 H403 108.3
C14 C24 H403 108.3
O34 C34 C24 111.5(3)
O34 C34 C44 110.1(3)
C24 C34 C44 109.4(4)
O34 C34 H404 108.6
C24 C34 H404 108.6
C44 C34 H404 108.6
O43 C44 C34 107.4(3)
O43 C44 C054 108.7(3)
C34 C44 C054 110.6(3)
O43 C44 H405 110
C34 C44 H405 110
C054 C44 H405 110
O54 C054 C64 105.9(3)
O54 C054 C44 110.9(3)
C64 C054 C44 114.6(4)
O54 C054 H406 108.4
C64 C054 H406 108.4
C44 C054 H406 108.4
C14 O44 C45 117.4(3)
C24 O24 H408 109.5
C34 O34 H409 109.5
O64 C64 C054 108.9(4)
O64 C64 H41A 109.9
C054 C64 H41A 109.9
O64 C64 H41B 109.9
C054 C64 H41B 109.9
H41A C64 H41B 108.3
C64 O64 H411 109.5
C15 O55 C55 113.5(3)
O45 C15 O55 111.3(3)
O45 C15 C25 108.3(3)
O55 C15 C25 110.7(3)
O45 C15 H502 108.9
O55 C15 H502 108.9
C25 C15 H502 108.9
O25 C25 C35 111.3(4)
O25 C25 C15 109.7(4)
C35 C25 C15 110.1(4)
O25 C25 H503 108.6
C35 C25 H503 108.6
C15 C25 H503 108.6
O35 C35 C25 110.6(5)
O35 C35 C45 110.2(4)
C25 C35 C45 109.3(4)
O35 C35 H504 108.9
C25 C35 H504 108.9
C45 C35 H504 108.9
O44 C45 C35 107.5(4)
O44 C45 C55 109.8(4)
C35 C45 C55 111.0(4)
O44 C45 H505 109.5
C35 C45 H505 109.5
C55 C45 H505 109.5
O55 C55 C65 107.4(3)
O55 C55 C45 109.5(3)
C65 C55 C45 113.3(3)
O55 C55 H506 108.8
C65 C55 H506 108.8
C45 C55 H506 108.9
C15 O45 C46 118.4(3)
C25 O25 H508 109.5
C35 O35 H509 109.5
O65 C65 C55 112.4(4)
O65 C65 H51A 109.1
C55 C65 H51A 109.1
O65 C65 H51B 109.1
C55 C65 H51B 109.1
H51A C65 H51B 107.9
C65 O65 H511 109.5
C16 O56 C56 113.7(3)
O46 C16 O56 110.3(3)
O46 C16 C26 108.5(3)
O56 C16 C26 110.4(3)
O46 C16 H602 109.2
O56 C16 H602 109.2
C26 C16 H602 109.2
O26 C26 C16 107.6(3)
O26 C26 C36 111.5(4)
C16 C26 C36 110.6(3)
O26 C26 H603 109
C16 C26 H603 109
C36 C26 H603 109
O36 C36 C26 110.7(3)
O36 C36 C46 109.9(3)
C26 C36 C46 109.9(3)
O36 C36 H604 108.8
C26 C36 H604 108.8
C46 C36 H604 108.8
O45 C46 C36 107.5(3)
O45 C46 C56 108.6(3)
C36 C46 C56 111.9(3)
O45 C46 H605 109.6
C36 C46 H605 109.6
C56 C46 H605 109.6
O56 C56 C66 105.9(3)
O56 C56 C46 110.8(3)
C66 C56 C46 114.2(3)
O56 C56 H606 108.6
C66 C56 H606 108.6
C46 C56 H606 108.6
C16 O46 C47 117.9(3)
C26 O26 H608 109.5
C36 O36 H609 109.5
O66 C66 C56 108.5(3)
O66 C66 H61A 110
C56 C66 H61A 110
O66 C66 H61B 110
C56 C66 H61B 110
H61A C66 H61B 108.4
C66 O66 H611 109.5
C17 O57 C57 113.5(3)
O47 C17 O57 110.5(3)
O47 C17 C27 108.7(4)
O57 C17 C27 110.0(3)
O47 C17 H702 109.2
O57 C17 H702 109.2
C27 C17 H702 109.2
O27 C27 C37 111.4(4)
O27 C27 C17 110.0(3)
C37 C27 C17 109.4(3)
O27 C27 H703 108.7
C37 C27 H703 108.7
C17 C27 H703 108.7
O37 C37 C47 111.6(3)
O37 C37 C27 108.0(3)
C47 C37 C27 109.2(3)
O37 C37 H704 109.4
C47 C37 H704 109.4
C27 C37 H704 109.4
O46 C47 C37 106.6(3)
O46 C47 C57 109.7(3)
C37 C47 C57 109.7(3)
O46 C47 H705 110.2
C37 C47 H705 110.2
C57 C47 H705 110.2
O57 C57 C67 104.6(4)
O57 C57 C47 108.6(3)
C67 C57 C47 113.4(4)
O57 C57 H706 110
C67 C57 H706 110
C47 C57 H706 110
C17 O47 C41 118.5(3)
C27 O27 H708 109.5
C37 O37 H709 109.5
O67 C67 C57 112.3(4)
O67 C67 H71A 109.2
C57 C67 H71A 109.2
O67 C67 H71B 109.2
C57 C67 H71B 109.2
H71A C67 H71B 107.9
C67 O67 H711 109.5
O1 C2 N3 125.7(11)
O1 C2 H2 117.2
N3 C2 H2 117.2
C2 N3 C4 125.5(9)
C2 N3 C5 117.3(9)
C4 N3 C5 117.2(9)
N3 C4 H4A 109.5
N3 C4 H4B 109.5
H4A C4 H4B 109.5
N3 C4 H4C 109.5
H4A C4 H4C 109.5
H4B C4 H4C 109.5
N3 C5 H5A 109.5
N3 C5 H5B 109.5
H5A C5 H5B 109.5
N3 C5 H5C 109.5
H5A C5 H5C 109.5
H5B C5 H5C 109.5

loop_
_geom_bond_atom_site_label_1
_geom_bond_atom_site_label_2
_geom_bond_distance
O51 C11 1.405(6)
O51 C51 1.447(5)
C11 O41 1.420(5)
C11 C21 1.524(6)
C11 H102 1
C21 O21 1.423(6)
C21 C31 1.527(6)
C21 H103 1
C31 O31 1.430(5)
C31 C41 1.530(6)
C31 H104 1
C41 O47 1.429(5)
C41 C51 1.539(6)
C41 H105 1
C51 C61 1.519(6)
C51 H106 1
O41 C42 1.440(5)
O21 H108 0.84
O31 H109 0.84
C61 N61 1.447(6)
C61 H11A 0.99
C61 H11B 0.99
N61 C112 1.256(11)
N61 C912 1.368(14)
N61 H1AN 0.88
N61 H1BN 0.88
C112 O113 1.225(13)
C112 C114 1.594(11)
C912 O913 1.23(2)
C912 C114 1.521(13)
C114 C115 1.514(7)
C114 C120 1.531(7)
C114 C119 1.534(8)
C115 C116 1.527(7)
C115 H11C 0.99
C115 H11D 0.99
C116 C122 1.518(8)
C116 C117 1.549(8)
C116 H116 1
C117 C118 1.536(8)
C117 H11E 0.99
C117 H11F 0.99
C118 C119 1.526(8)
C118 C123 1.547(7)
C118 H118 1
C119 H11G 0.99
C119 H11H 0.99
C120 C121 1.553(8)
C120 H12A 0.99
C120 H12B 0.99
C121 C123 1.519(7)
C121 C122 1.531(8)
C121 H121 1
C122 H12C 0.99
C122 H12D 0.99
C123 H12E 0.99
C123 H12F 0.99
O52 C12 1.424(6)
O52 C52 1.449(5)
C12 O42 1.405(5)
C12 C22 1.525(7)
C12 H202 1
C22 O22 1.423(6)
C22 C32 1.518(7)
C22 H203 1
C32 O32 1.419(5)
C32 C42 1.500(6)
C32 H204 1
C42 C52 1.518(6)
C42 H205 1
C52 C62 1.515(6)
C52 H206 1
O42 C43 1.430(5)
O22 H208 0.84
O32 H209 0.84
C62 O62 1.450(5)
C62 H21A 0.99
C62 H21B 0.99
O62 H211 0.84
O53 C13 1.412(5)
O53 C53 1.443(5)
C13 O43 1.423(5)
C13 C23 1.513(6)
C13 H302 1
C23 O23 1.415(5)
C23 C33 1.529(6)
C23 H303 1
C33 O33 1.416(5)
C33 C43 1.518(6)
C33 H304 1
C43 C53 1.529(6)
C43 H305 1
C53 C63 1.491(6)
C53 H306 1
O43 C44 1.427(5)
O23 H308 0.84
O33 H309 0.84
C63 O63 1.427(5)
C63 H31A 0.99
C63 H31B 0.99
O63 H311 0.84
O54 C14 1.414(6)
O54 C054 1.431(5)
C14 O44 1.415(5)
C14 C24 1.523(7)
C14 H402 1
C24 O24 1.430(6)
C24 C34 1.511(6)
C24 H403 1
C34 O34 1.430(5)
C34 C44 1.513(6)
C34 H404 1
C44 C054 1.527(6)
C44 H405 1
C054 C64 1.497(7)
C054 H406 1
O44 C45 1.430(5)
O24 H408 0.84
O34 H409 0.84
C64 O64 1.458(6)
C64 H41A 0.99
C64 H41B 0.99
O64 H411 0.84
O55 C15 1.412(5)
O55 C55 1.436(5)
C15 O45 1.406(5)
C15 C25 1.535(6)
C15 H502 1
C25 O25 1.433(5)
C25 C35 1.514(7)
C25 H503 1
C35 O35 1.411(6)
C35 C45 1.521(6)
C35 H504 1
C45 C55 1.524(6)
C45 H505 1
C55 C65 1.504(6)
C55 H506 1
O45 C46 1.435(4)
O25 H508 0.84
O35 H509 0.84
C65 O65 1.431(6)
C65 H51A 0.99
C65 H51B 0.99
O65 H511 0.84
O56 C16 1.422(5)
O56 C56 1.445(5)
C16 O46 1.414(5)
C16 C26 1.514(6)
C16 H602 1
C26 O26 1.433(5)
C26 C36 1.517(6)
C26 H603 1
C36 O36 1.428(5)
C36 C46 1.521(5)
C36 H604 1
C46 C56 1.529(6)
C46 H605 1
C56 C66 1.511(6)
C56 H606 1
O46 C47 1.438(5)
O26 H608 0.84
O36 H609 0.84
C66 O66 1.434(5)
C66 H61A 0.99
C66 H61B 0.99
O66 H611 0.84
O57 C17 1.425(5)
O57 C57 1.454(5)
C17 O47 1.406(5)
C17 C27 1.522(6)
C17 H702 1
C27 O27 1.431(5)
C27 C37 1.516(6)
C27 H703 1
C37 O37 1.426(5)
C37 C47 1.515(6)
C37 H704 1
C47 C57 1.522(6)
C47 H705 1
C57 C67 1.501(6)
C57 H706 1
O27 H708 0.84
O37 H709 0.84
C67 O67 1.413(6)
C67 H71A 0.99
C67 H71B 0.99
O67 H711 0.84
O1 C2 1.250(13)
C2 N3 1.341(12)
C2 H2 0.95
N3 C4 1.395(13)
N3 C5 1.511(13)
C4 H4A 0.98
C4 H4B 0.98
C4 H4C 0.98
C5 H5A 0.98
C5 H5B 0.98
C5 H5C 0.98

loop_
_geom_torsion_atom_site_label_1
_geom_torsion_atom_site_label_2
_geom_torsion_atom_site_label_3
_geom_torsion_atom_site_label_4
_geom_torsion
C51 O51 C11 O41 60.6(5)
C51 O51 C11 C21 -60.3(5)
O51 C11 C21 O21 179.9(3)
O41 C11 C21 O21 57.8(4)
O51 C11 C21 C31 57.0(5)
O41 C11 C21 C31 -65.1(5)
O21 C21 C31 O31 61.1(5)
C11 C21 C31 O31 -177.5(4)
O21 C21 C31 C41 -175.7(4)
C11 C21 C31 C41 -54.4(5)
O31 C31 C41 O47 -65.0(4)
C21 C31 C41 O47 171.9(3)
O31 C31 C41 C51 176.0(3)
C21 C31 C41 C51 53.0(5)
C11 O51 C51 C61 177.3(4)
C11 O51 C51 C41 58.2(5)
O47 C41 C51 O51 -170.0(3)
C31 C41 C51 O51 -53.2(5)
O47 C41 C51 C61 73.5(5)
C31 C41 C51 C61 -169.7(4)
O51 C11 O41 C42 115.9(4)
C21 C11 O41 C42 -122.3(4)
O51 C51 C61 N61 68.7(5)
C41 C51 C61 N61 -172.3(4)
C51 C61 N61 C112 -115.3(9)
C51 C61 N61 C912 -144.3(9)
C912 N61 C112 O113 106(2)
C61 N61 C112 O113 13.3(17)
C912 N61 C112 C114 -69.9(19)
C61 N61 C112 C114 -163.1(6)
C112 N61 C912 O913 -96(2)
C61 N61 C912 O913 8(2)
C112 N61 C912 C114 75(2)
C61 N61 C912 C114 178.6(7)
O913 C912 C114 C115 -12.5(17)
N61 C912 C114 C115 176.3(9)
O913 C912 C114 C120 -126.7(15)
N61 C912 C114 C120 62.1(12)
O913 C912 C114 C119 110.4(15)
N61 C912 C114 C119 -60.8(12)
O913 C912 C114 C112 109(3)
N61 C912 C114 C112 -62.5(19)
O113 C112 C114 C115 -31.7(13)
N61 C112 C114 C115 144.8(9)
O113 C112 C114 C912 -96(2)
N61 C112 C114 C912 80(2)
O113 C112 C114 C120 -158.4(9)
N61 C112 C114 C120 18.1(13)
O113 C112 C114 C119 85.0(11)
N61 C112 C114 C119 -98.5(10)
C912 C114 C115 C116 -171.7(7)
C120 C114 C115 C116 -60.1(6)
C119 C114 C115 C116 59.3(5)
C112 C114 C115 C116 169.5(6)
C114 C115 C116 C122 60.5(6)
C114 C115 C116 C117 -60.4(5)
C122 C116 C117 C118 -61.4(6)
C115 C116 C117 C118 59.6(5)
C116 C117 C118 C119 -59.4(5)
C116 C117 C118 C123 60.1(5)
C117 C118 C119 C114 58.7(6)
C123 C118 C119 C114 -60.4(6)
C115 C114 C119 C118 -58.0(6)
C912 C114 C119 C118 -177.9(6)
C120 C114 C119 C118 61.1(6)
C112 C114 C119 C118 -177.3(5)
C115 C114 C120 C121 60.0(6)
C912 C114 C120 C121 170.7(7)
C119 C114 C120 C121 -60.0(6)
C112 C114 C120 C121 -171.0(6)
C114 C120 C121 C123 59.9(6)
C114 C120 C121 C122 -60.6(6)
C115 C116 C122 C121 -59.5(6)
C117 C116 C122 C121 60.9(6)
C123 C121 C122 C116 -60.8(6)
C120 C121 C122 C116 59.8(6)
C122 C121 C123 C118 61.0(6)
C120 C121 C123 C118 -59.4(6)
C119 C118 C123 C121 59.7(6)
C117 C118 C123 C121 -60.7(6)
C52 O52 C12 O42 60.4(5)
C52 O52 C12 C22 -59.7(5)
O42 C12 C22 O22 59.0(5)
O52 C12 C22 O22 -178.4(4)
O42 C12 C22 C32 -64.4(5)
O52 C12 C22 C32 58.3(5)
O22 C22 C32 O32 60.6(5)
C12 C22 C32 O32 -177.1(4)
O22 C22 C32 C42 -178.6(3)
C12 C22 C32 C42 -56.3(5)
C11 O41 C42 C32 128.0(4)
C11 O41 C42 C52 -110.3(4)
O32 C32 C42 O41 -63.7(5)
C22 C32 C42 O41 176.6(3)
O32 C32 C42 C52 175.4(4)
C22 C32 C42 C52 55.7(4)
C12 O52 C52 C62 -179.4(3)
C12 O52 C52 C42 58.1(4)
O41 C42 C52 O52 -175.4(3)
C32 C42 C52 O52 -55.7(5)
O41 C42 C52 C62 67.2(4)
C32 C42 C52 C62 -173.0(4)
O52 C12 O42 C43 114.3(4)
C22 C12 O42 C43 -124.3(4)
O52 C52 C62 O62 -66.4(4)
C42 C52 C62 O62 53.8(5)
C53 O53 C13 O43 60.3(4)
C53 O53 C13 C23 -60.3(4)
O53 C13 C23 O23 -177.1(3)
O43 C13 C23 O23 60.1(4)
O53 C13 C23 C33 59.2(4)
O43 C13 C23 C33 -63.6(4)
O23 C23 C33 O33 60.0(4)
C13 C23 C33 O33 -177.0(3)
O23 C23 C33 C43 -178.5(3)
C13 C23 C33 C43 -55.5(4)
C12 O42 C43 C33 128.4(4)
C12 O42 C43 C53 -110.8(4)
O33 C33 C43 O42 -66.7(4)
C23 C33 C43 O42 171.6(3)
O33 C33 C43 C53 173.7(3)
C23 C33 C43 C53 52.1(4)
C13 O53 C53 C63 179.1(3)
C13 O53 C53 C43 56.0(4)
O42 C43 C53 O53 -169.4(3)
C33 C43 C53 O53 -51.3(4)
O42 C43 C53 C63 71.8(4)
C33 C43 C53 C63 -170.1(4)
O53 C13 O43 C44 103.0(4)
C23 C13 O43 C44 -134.9(3)
O53 C53 C63 O63 62.4(5)
C43 C53 C63 O63 -175.6(4)
C054 O54 C14 O44 61.0(4)
C054 O54 C14 C24 -58.9(4)
O44 C14 C24 O24 62.3(4)
O54 C14 C24 O24 -177.3(3)
O44 C14 C24 C34 -61.9(5)
O54 C14 C24 C34 58.5(4)
O24 C24 C34 O34 58.3(5)
C14 C24 C34 O34 -179.0(3)
O24 C24 C34 C44 -179.7(3)
C14 C24 C34 C44 -57.1(4)
C13 O43 C44 C34 118.3(4)
C13 O43 C44 C054 -122.0(4)
O34 C34 C44 O43 -63.9(4)
C24 C34 C44 O43 173.3(3)
O34 C34 C44 C054 177.6(3)
C24 C34 C44 C054 54.9(4)
C14 O54 C054 C64 -179.0(3)
C14 O54 C054 C44 56.1(5)
O43 C44 C054 O54 -170.8(3)
C34 C44 C054 O54 -53.1(5)
O43 C44 C054 C64 69.4(4)
C34 C44 C054 C64 -172.9(3)
O54 C14 O44 C45 129.2(4)
C24 C14 O44 C45 -110.0(4)
O54 C054 C64 O64 -56.4(4)
C44 C054 C64 O64 66.2(4)
C55 O55 C15 O45 60.2(4)
C55 O55 C15 C25 -60.3(4)
O45 C15 C25 O25 57.1(5)
O55 C15 C25 O25 179.3(4)
O45 C15 C25 C35 -65.7(4)
O55 C15 C25 C35 56.5(5)
O25 C25 C35 O35 62.8(5)
C15 C25 C35 O35 -175.3(4)
O25 C25 C35 C45 -175.7(4)
C15 C25 C35 C45 -53.9(5)
C14 O44 C45 C35 133.1(4)
C14 O44 C45 C55 -106.0(4)
O35 C35 C45 O44 -63.6(6)
C25 C35 C45 O44 174.7(4)
O35 C35 C45 C55 176.3(5)
C25 C35 C45 C55 54.6(5)
C15 O55 C55 C65 -176.8(3)
C15 O55 C55 C45 59.8(4)
O44 C45 C55 O55 -174.9(3)
C35 C45 C55 O55 -56.2(5)
O44 C45 C55 C65 65.3(4)
C35 C45 C55 C65 -176.1(4)
O55 C15 O45 C46 106.2(4)
C25 C15 O45 C46 -132.0(4)
O55 C55 C65 O65 -66.8(4)
C45 C55 C65 O65 54.2(5)
C56 O56 C16 O46 59.5(4)
C56 O56 C16 C26 -60.4(4)
O46 C16 C26 O26 59.3(4)
O56 C16 C26 O26 -179.8(3)
O46 C16 C26 C36 -62.7(4)
O56 C16 C26 C36 58.3(4)
O26 C26 C36 O36 64.8(4)
C16 C26 C36 O36 -175.5(3)
O26 C26 C36 C46 -173.6(3)
C16 C26 C36 C46 -53.9(4)
C15 O45 C46 C36 122.3(4)
C15 O45 C46 C56 -116.4(4)
O36 C36 C46 O45 -67.8(4)
C26 C36 C46 O45 170.2(3)
O36 C36 C46 C56 173.1(3)
C26 C36 C46 C56 51.1(4)
C16 O56 C56 C66 -178.7(3)
C16 O56 C56 C46 56.9(4)
O45 C46 C56 O56 -170.2(3)
C36 C46 C56 O56 -51.7(4)
O45 C46 C56 C66 70.3(4)
C36 C46 C56 C66 -171.2(3)
O56 C16 O46 C47 105.1(4)
C26 C16 O46 C47 -133.8(3)
O56 C56 C66 O66 -64.3(4)
C46 C56 C66 O66 58.0(5)
C57 O57 C17 O47 59.8(4)
C57 O57 C17 C27 -60.2(5)
O47 C17 C27 O27 58.8(4)
O57 C17 C27 O27 179.9(3)
O47 C17 C27 C37 -63.8(4)
O57 C17 C27 C37 57.3(5)
O27 C27 C37 O37 59.8(4)
C17 C27 C37 O37 -178.4(3)
O27 C27 C37 C47 -178.7(3)
C17 C27 C37 C47 -56.9(5)
C16 O46 C47 C37 122.2(4)
C16 O46 C47 C57 -119.1(4)
O37 C37 C47 O46 -63.9(4)
C27 C37 C47 O46 176.9(3)
O37 C37 C47 C57 177.3(3)
C27 C37 C47 C57 58.1(4)
C17 O57 C57 C67 -178.2(4)
C17 O57 C57 C47 60.4(5)
O46 C47 C57 O57 -175.0(3)
C37 C47 C57 O57 -58.2(5)
O46 C47 C57 C67 69.2(5)
C37 C47 C57 C67 -174.0(4)
O57 C17 O47 C41 114.6(4)
C27 C17 O47 C41 -124.6(4)
C31 C41 O47 C17 132.2(4)
C51 C41 O47 C17 -108.3(4)
O57 C57 C67 O67 66.3(5)
C47 C57 C67 O67 -175.6(4)
O1 C2 N3 C4 -179.6(10)
O1 C2 N3 C5 -1.0(15)
